data_4083431
loop_
_publ_author_name
'Au, Richard H. W.'
'Jennings, Michael C.'
'Puddephatt, Richard J.'

_publ_section_title
;
 Supramolecular Organoplatinum(IV) Chemistry: Sequential Introduction of
 Amide Hydrogen Bonding Groups
;
_journal_issue 13
_journal_name_full Organometallics
_journal_page_first 3754
_journal_paper_doi 10.1021/om900272w
_journal_volume 28
_journal_year 2009
_chemical_formula_moiety 'C76 H100 N8 O8 Pt2, 4(C4 H8 O), 2(F6 P)'
_chemical_formula_sum 'C92 H132 F12 N8 O12 P2 Pt2'
_chemical_formula_weight 2222.18
_chemical_name_systematic
; 
 ? 
;
_space_group_IT_number 2
_symmetry_cell_setting triclinic
_symmetry_space_group_name_Hall '-P 1'
_symmetry_space_group_name_H-M 'P -1'
_atom_sites_solution_hydrogens geom
_atom_sites_solution_primary direct
_atom_sites_solution_secondary difmap
_audit_creation_method SHELXL-97
_cell_angle_alpha 68.503(4)
_cell_angle_beta 87.713(6)
_cell_angle_gamma 70.740(5)
_cell_formula_units_Z 1
_cell_length_a 11.4642(8)
_cell_length_b 15.1526(15)
_cell_length_c 16.1401(16)
_cell_measurement_reflns_used 51681
_cell_measurement_temperature 150(2)
_cell_measurement_theta_max 27.48
_cell_measurement_theta_min 2.04
_cell_volume 2452.2(4)
_computing_cell_refinement 'DENZO-SMN (Otwinowski & Minor, 1997)'
_computing_data_collection 'COLLECT (Nonius, 1997-2001)'
_computing_data_reduction DENZO-SMN
_computing_molecular_graphics 'SHELXTL/PC (Sheldrick, 2001)'
_computing_publication_material SHELXTL/PC
_computing_structure_refinement 'SHELXL-97 (Sheldrick, 1997)'
_computing_structure_solution 'SHELXS-97 (Sheldrick, 1997)'
_diffrn_ambient_temperature 150(2)
_diffrn_measured_fraction_theta_full 0.942
_diffrn_measured_fraction_theta_max 0.942
_diffrn_measurement_device_type 'Nonius Kappa-CCD'
_diffrn_measurement_method '\f scans, and \w scans with \k offsets'
_diffrn_radiation_monochromator graphite
_diffrn_radiation_source 'fine-focus sealed tube'
_diffrn_radiation_type MoK\a
_diffrn_radiation_wavelength 0.71073
_diffrn_reflns_av_R_equivalents 0.057
_diffrn_reflns_av_sigmaI/netI 0.0815
_diffrn_reflns_limit_h_max 13
_diffrn_reflns_limit_h_min -13
_diffrn_reflns_limit_k_max 15
_diffrn_reflns_limit_k_min -18
_diffrn_reflns_limit_l_max 15
_diffrn_reflns_limit_l_min -19
_diffrn_reflns_number 17837
_diffrn_reflns_theta_full 25.03
_diffrn_reflns_theta_max 25.03
_diffrn_reflns_theta_min 2.58
_diffrn_standards_number 0
_exptl_absorpt_coefficient_mu 2.966
_exptl_absorpt_correction_T_max 0.8969
_exptl_absorpt_correction_T_min 0.5550
_exptl_absorpt_correction_type multi-scan
_exptl_absorpt_process_details 'DENZO-SMN (Otwinowski & Minor, 1997)'
_exptl_crystal_colour colourless
_exptl_crystal_density_diffrn 1.505
_exptl_crystal_density_method 'not measured'
_exptl_crystal_description plate
_exptl_crystal_F_000 1130
_exptl_crystal_size_max 0.22
_exptl_crystal_size_mid 0.13
_exptl_crystal_size_min 0.04
_refine_diff_density_max 0.805
_refine_diff_density_min -1.438
_refine_diff_density_rms 0.135
_refine_ls_extinction_method none
_refine_ls_goodness_of_fit_ref 1.020
_refine_ls_hydrogen_treatment constr
_refine_ls_matrix_type full
_refine_ls_number_parameters 550
_refine_ls_number_reflns 8146
_refine_ls_number_restraints 492
_refine_ls_restrained_S_all 1.003
_refine_ls_R_factor_all 0.0851
_refine_ls_R_factor_gt 0.0572
_refine_ls_shift/su_max 0.002
_refine_ls_shift/su_mean 0.000
_refine_ls_structure_factor_coef Fsqd
_refine_ls_weighting_details 'calc w=1/[\s^2^(Fo^2^)+(0.0719P)^2^+7.8534P] where P=(Fo^2^+2Fc^2^)/3'
_refine_ls_weighting_scheme calc
_refine_ls_wR_factor_gt 0.1338
_refine_ls_wR_factor_ref 0.1502
_reflns_number_gt 6257
_reflns_number_total 8146
_reflns_threshold_expression I>2\s(I)
_cod_data_source_file om900272w_si_001.cif
_cod_data_source_block complex_4b
_cod_depositor_comments
;
The following automatic conversions were performed:

'_symmetry_cell_setting' value 'Triclinic' changed to 'triclinic'
according to
/usr/data/users/saulius/automatic-downloads/retrospective/ACS/lib/dictionaries/cif_core.dic
dictionary named 'cif_core.dic' version 2.4.2 from 2011-04-26.

Automatic conversion script
Id: cif_fix_values 2281 2013-09-26 08:29:07Z andrius 
;
_cod_database_code 4083431

loop_
_symmetry_equiv_pos_as_xyz
'x, y, z'
'-x, -y, -z'

loop_
_atom_site_label
_atom_site_type_symbol
_atom_site_fract_x
_atom_site_fract_y
_atom_site_fract_z
_atom_site_U_iso_or_equiv
_atom_site_adp_type
_atom_site_occupancy
_atom_site_symmetry_multiplicity
_atom_site_calc_flag
_atom_site_refinement_flags
_atom_site_disorder_assembly
_atom_site_disorder_group
Pt Pt 0.45871(3) 0.22932(2) 0.95343(2) 0.04144(14) Uani 1 1 d U . .
C1 C 0.4519(8) 0.1215(6) 1.0750(6) 0.0470(19) Uani 1 1 d U . .
H1A H 0.4090 0.0790 1.0660 0.070 Uiso 1 1 calc R . .
H1B H 0.4070 0.1546 1.1145 0.070 Uiso 1 1 calc R . .
H1C H 0.5365 0.0797 1.1023 0.070 Uiso 1 1 calc R . .
C2 C 0.3611(8) 0.1662(7) 0.9001(7) 0.051(2) Uani 1 1 d U . .
H2A H 0.4076 0.0942 0.9164 0.076 Uiso 1 1 calc R . .
H2B H 0.3496 0.1999 0.8349 0.076 Uiso 1 1 calc R . .
H2C H 0.2798 0.1746 0.9240 0.076 Uiso 1 1 calc R . .
N11 N 0.4704(6) 0.3480(5) 0.8330(5) 0.0425(14) Uani 1 1 d U . .
C12 C 0.4268(8) 0.3662(7) 0.7495(6) 0.0485(19) Uani 1 1 d U . .
H12A H 0.3946 0.3196 0.7410 0.058 Uiso 1 1 calc R . .
C13 C 0.4272(9) 0.4492(8) 0.6765(7) 0.060(2) Uani 1 1 d U . .
C14 C 0.4726(10) 0.5164(8) 0.6892(7) 0.070(3) Uani 1 1 d U . .
H14A H 0.4716 0.5753 0.6400 0.084 Uiso 1 1 calc R . .
C15 C 0.5191(10) 0.4996(7) 0.7715(7) 0.064(3) Uani 1 1 d U . .
H15A H 0.5525 0.5457 0.7799 0.077 Uiso 1 1 calc R . .
C16 C 0.5176(8) 0.4141(6) 0.8440(6) 0.0456(18) Uani 1 1 d U . .
C17 C 0.5698(7) 0.3881(6) 0.9338(6) 0.0429(17) Uani 1 1 d U . .
C18 C 0.6308(8) 0.4420(6) 0.9573(7) 0.050(2) Uani 1 1 d U . .
H18A H 0.6381 0.5014 0.9129 0.060 Uiso 1 1 calc R . .
C19 C 0.6812(8) 0.4112(6) 1.0438(7) 0.053(2) Uani 1 1 d U . .
H19A H 0.7232 0.4486 1.0588 0.064 Uiso 1 1 calc R . .
C20 C 0.6693(9) 0.3241(6) 1.1088(7) 0.054(2) Uani 1 1 d U . .
C21 C 0.6094(8) 0.2721(6) 1.0809(6) 0.0440(18) Uani 1 1 d U . .
H21A H 0.6047 0.2106 1.1233 0.053 Uiso 1 1 calc R . .
N22 N 0.5594(6) 0.3034(5) 0.9997(5) 0.0403(14) Uani 1 1 d U . .
C23 C 0.3752(13) 0.4663(10) 0.5888(8) 0.081(3) Uani 1 1 d U . .
O24 O 0.3633(18) 0.5424(11) 0.5239(9) 0.214(8) Uani 1 1 d U . .
O25 O 0.3405(10) 0.3965(7) 0.5847(6) 0.104(3) Uani 1 1 d U . .
C26 C 0.2895(14) 0.4109(13) 0.4964(8) 0.105(4) Uani 1 1 d U . .
H26A H 0.2825 0.4792 0.4538 0.126 Uiso 1 1 calc R . .
H26B H 0.3481 0.3615 0.4745 0.126 Uiso 1 1 calc R . .
C27 C 0.1751(15) 0.3998(16) 0.4975(11) 0.151(7) Uani 1 1 d U . .
H27A H 0.1851 0.3280 0.5237 0.226 Uiso 1 1 calc R . .
H27B H 0.1358 0.4289 0.4363 0.226 Uiso 1 1 calc R . .
H27C H 0.1229 0.4346 0.5335 0.226 Uiso 1 1 calc R . .
N28 N 0.7269(7) 0.2789(7) 1.1971(6) 0.064(2) Uani 1 1 d U . .
H28A H 0.7225 0.2199 1.2316 0.077 Uiso 1 1 calc R . .
C29 C 0.7874(14) 0.3213(10) 1.2306(9) 0.096(4) Uani 1 1 d U A .
O30 O 0.8034(13) 0.3991(8) 1.1992(7) 0.148(5) Uani 1 1 d U . .
O31 O 0.8419(11) 0.2499(8) 1.3138(7) 0.127(4) Uani 1 1 d U . .
C32A C 0.971(3) 0.263(2) 1.351(2) 0.113(7) Uiso 0.58 1 d PU A 1
H32A H 1.0242 0.1999 1.3978 0.136 Uiso 0.58 1 calc PR A 1
H32B H 1.0201 0.2880 1.3018 0.136 Uiso 0.58 1 calc PR A 1
C33A C 0.902(4) 0.341(3) 1.388(3) 0.173(12) Uiso 0.58 1 d PU A 1
H33A H 0.8764 0.4081 1.3395 0.260 Uiso 0.58 1 calc PR A 1
H33B H 0.9555 0.3399 1.4342 0.260 Uiso 0.58 1 calc PR A 1
H33C H 0.8278 0.3273 1.4135 0.260 Uiso 0.58 1 calc PR A 1
C32B C 0.895(4) 0.287(3) 1.378(3) 0.113(7) Uiso 0.42 1 d PU A 2
H32C H 0.9354 0.3359 1.3440 0.136 Uiso 0.42 1 calc PR A 2
H32D H 0.8277 0.3192 1.4086 0.136 Uiso 0.42 1 calc PR A 2
C33B C 0.982(5) 0.200(4) 1.441(4) 0.173(12) Uiso 0.42 1 d PU A 2
H33D H 0.9405 0.1701 1.4922 0.260 Uiso 0.42 1 calc PR A 2
H33E H 1.0461 0.2199 1.4615 0.260 Uiso 0.42 1 calc PR A 2
H33F H 1.0216 0.1516 1.4132 0.260 Uiso 0.42 1 calc PR A 2
N41 N 0.2834(6) 0.3340(5) 0.9691(5) 0.0422(15) Uani 1 1 d U . .
C42 C 0.1936(8) 0.3886(7) 0.9028(7) 0.054(2) Uani 1 1 d U . .
H42A H 0.2067 0.3822 0.8465 0.064 Uiso 1 1 calc R . .
C43 C 0.0819(8) 0.4545(7) 0.9122(6) 0.052(2) Uani 1 1 d U . .
H43A H 0.0206 0.4923 0.8628 0.062 Uiso 1 1 calc R . .
C44 C 0.0590(7) 0.4654(6) 0.9928(6) 0.0392(17) Uani 1 1 d U . .
C45 C 0.1535(8) 0.4079(7) 1.0608(6) 0.049(2) Uani 1 1 d U . .
H45A H 0.1425 0.4121 1.1180 0.059 Uiso 1 1 calc R . .
C46 C 0.2627(8) 0.3448(6) 1.0471(6) 0.048(2) Uani 1 1 d U . .
H46A H 0.3262 0.3074 1.0952 0.058 Uiso 1 1 calc R . .
C51 C 0.6246(8) 0.1231(6) 0.9441(7) 0.0499(19) Uani 1 1 d U . .
H51A H 0.6865 0.1102 0.9920 0.060 Uiso 1 1 calc R . .
H51B H 0.6100 0.0591 0.9552 0.060 Uiso 1 1 calc R . .
C52 C 0.6775(8) 0.1528(6) 0.8573(7) 0.0488(19) Uani 1 1 d U . .
C53 C 0.7608(8) 0.2035(7) 0.8429(7) 0.050(2) Uani 1 1 d U . .
H53A H 0.7847 0.2199 0.8896 0.060 Uiso 1 1 calc R . .
C54 C 0.8107(8) 0.2312(7) 0.7612(7) 0.056(2) Uani 1 1 d U . .
C55 C 0.7731(9) 0.2073(7) 0.6939(7) 0.059(2) Uani 1 1 d U . .
H55A H 0.8052 0.2267 0.6374 0.071 Uiso 1 1 calc R . .
C56 C 0.6886(9) 0.1552(7) 0.7074(7) 0.059(2) Uani 1 1 d U . .
C57 C 0.6418(8) 0.1279(7) 0.7901(7) 0.054(2) Uani 1 1 d U . .
H57A H 0.5851 0.0921 0.8007 0.065 Uiso 1 1 calc R . .
C58 C 0.9082(10) 0.2834(9) 0.7493(9) 0.075(3) Uani 1 1 d U . .
C59 C 1.0243(11) 0.2080(12) 0.8122(11) 0.115(5) Uani 1 1 d U . .
H59A H 1.0108 0.2048 0.8734 0.173 Uiso 1 1 calc R . .
H59B H 1.0957 0.2299 0.7929 0.173 Uiso 1 1 calc R . .
H59C H 1.0405 0.1411 0.8103 0.173 Uiso 1 1 calc R . .
C60 C 0.8596(13) 0.3773(11) 0.7707(11) 0.107(4) Uani 1 1 d U . .
H60A H 0.7787 0.4199 0.7371 0.161 Uiso 1 1 calc R . .
H60B H 0.9180 0.4145 0.7540 0.161 Uiso 1 1 calc R . .
H60C H 0.8507 0.3584 0.8350 0.161 Uiso 1 1 calc R . .
C61 C 0.9464(14) 0.3131(12) 0.6523(10) 0.114(5) Uani 1 1 d U . .
H61A H 0.9907 0.2520 0.6406 0.170 Uiso 1 1 calc R . .
H61B H 1.0007 0.3532 0.6448 0.170 Uiso 1 1 calc R . .
H61C H 0.8720 0.3529 0.6101 0.170 Uiso 1 1 calc R . .
C62 C 0.6518(11) 0.1257(9) 0.6334(8) 0.070(3) Uani 1 1 d U . .
C63 C 0.5335(16) 0.1021(16) 0.6472(11) 0.146(6) Uani 1 1 d U . .
H63A H 0.4668 0.1598 0.6521 0.219 Uiso 1 1 calc R . .
H63B H 0.5449 0.0427 0.7022 0.219 Uiso 1 1 calc R . .
H63C H 0.5115 0.0883 0.5962 0.219 Uiso 1 1 calc R . .
C64 C 0.6413(19) 0.2055(13) 0.5432(10) 0.140(6) Uani 1 1 d U . .
H64A H 0.6019 0.1913 0.4991 0.210 Uiso 1 1 calc R . .
H64B H 0.7243 0.2064 0.5269 0.210 Uiso 1 1 calc R . .
H64C H 0.5910 0.2713 0.5444 0.210 Uiso 1 1 calc R . .
C65 C 0.7527(18) 0.0311(13) 0.6333(13) 0.172(8) Uani 1 1 d U . .
H65A H 0.7307 0.0125 0.5855 0.258 Uiso 1 1 calc R . .
H65B H 0.7611 -0.0240 0.6911 0.258 Uiso 1 1 calc R . .
H65C H 0.8316 0.0438 0.6232 0.258 Uiso 1 1 calc R . .
P90 P 0.6484(4) 0.7396(2) 0.6915(2) 0.0772(9) Uani 1 1 d U . .
F91 F 0.7346(14) 0.7520(13) 0.6164(8) 0.209(5) Uani 1 1 d U . .
F92 F 0.5774(14) 0.8467(7) 0.6352(11) 0.222(5) Uani 1 1 d U . .
F93 F 0.5683(11) 0.7235(13) 0.7695(7) 0.203(5) Uani 1 1 d U . .
F94 F 0.7275(13) 0.6311(7) 0.7424(9) 0.190(4) Uani 1 1 d U . .
F95 F 0.7306(9) 0.7708(7) 0.7440(5) 0.127(3) Uani 1 1 d U . .
F96 F 0.5745(10) 0.7018(7) 0.6415(5) 0.132(3) Uani 1 1 d U . .
O101 O 0.8990(7) 0.1999(6) 1.0332(5) 0.081(2) Uiso 1 1 d DU . .
C102 C 1.001(2) 0.2297(19) 1.049(2) 0.093(10) Uiso 0.58 1 d PDU B 1
H10A H 0.9715 0.2846 1.0719 0.112 Uiso 0.58 1 calc PR B 1
H10B H 1.0383 0.2544 0.9920 0.112 Uiso 0.58 1 calc PR B 1
C103 C 1.093(2) 0.1418(18) 1.1137(17) 0.088(7) Uiso 0.58 1 d PDU B 1
H10C H 1.1784 0.1403 1.0995 0.105 Uiso 0.58 1 calc PR B 1
H10D H 1.0820 0.1414 1.1749 0.105 Uiso 0.58 1 calc PR B 1
C104 C 1.0725(18) 0.0690(17) 1.1063(17) 0.085(6) Uiso 0.58 1 d PDU B 1
H10E H 1.0906 0.0134 1.1657 0.102 Uiso 0.58 1 calc PR B 1
H10F H 1.1301 0.0449 1.0657 0.102 Uiso 0.58 1 calc PR B 1
C105 C 0.945(2) 0.0923(11) 1.0720(18) 0.076(8) Uiso 0.58 1 d PDU B 1
H10G H 0.9435 0.0630 1.0265 0.091 Uiso 0.58 1 calc PR B 1
H10H H 0.8955 0.0666 1.1209 0.091 Uiso 0.58 1 calc PR B 1
C106 C 0.980(3) 0.240(2) 1.063(2) 0.074(10) Uiso 0.42 1 d PDU B 2
H10I H 0.9302 0.3002 1.0751 0.088 Uiso 0.42 1 calc PR B 2
H10J H 1.0334 0.2611 1.0148 0.088 Uiso 0.42 1 calc PR B 2
C107 C 1.059(3) 0.165(2) 1.143(2) 0.087(9) Uiso 0.42 1 d PDU B 2
H10K H 1.0379 0.1868 1.1946 0.105 Uiso 0.42 1 calc PR B 2
H10L H 1.1473 0.1554 1.1344 0.105 Uiso 0.42 1 calc PR B 2
C108 C 1.030(3) 0.064(3) 1.160(2) 0.096(9) Uiso 0.42 1 d PDU B 2
H10M H 1.1035 0.0116 1.1517 0.115 Uiso 0.42 1 calc PR B 2
H10N H 1.0050 0.0367 1.2209 0.115 Uiso 0.42 1 calc PR B 2
C109 C 0.928(3) 0.0953(13) 1.092(2) 0.071(10) Uiso 0.42 1 d PDU B 2
H10O H 0.9509 0.0522 1.0565 0.086 Uiso 0.42 1 calc PR B 2
H10P H 0.8534 0.0861 1.1223 0.086 Uiso 0.42 1 calc PR B 2
O201 O 0.7618(13) 0.0738(10) 1.2817(9) 0.153(4) Uiso 1 1 d U . .
C202 C 0.891(3) 0.018(3) 1.330(3) 0.277(14) Uiso 1 1 d U . .
H20A H 0.9367 0.0629 1.3283 0.332 Uiso 1 1 calc R . .
H20B H 0.9404 -0.0351 1.3074 0.332 Uiso 1 1 calc R . .
C203 C 0.845(4) -0.026(3) 1.420(3) 0.309(17) Uiso 1 1 d U . .
H20C H 0.9069 -0.0920 1.4560 0.370 Uiso 1 1 calc R . .
H20D H 0.8358 0.0198 1.4529 0.370 Uiso 1 1 calc R . .
C204 C 0.730(3) -0.038(3) 1.411(2) 0.262(14) Uiso 1 1 d U . .
H20E H 0.6669 0.0001 1.4402 0.314 Uiso 1 1 calc R . .
H20F H 0.7383 -0.1100 1.4381 0.314 Uiso 1 1 calc R . .
C205 C 0.694(3) 0.005(2) 1.307(2) 0.251(13) Uiso 1 1 d U . .
H20G H 0.7239 -0.0479 1.2813 0.301 Uiso 1 1 calc R . .
H20H H 0.6034 0.0397 1.2914 0.301 Uiso 1 1 calc R . .

loop_
_atom_site_aniso_label
_atom_site_aniso_U_11
_atom_site_aniso_U_22
_atom_site_aniso_U_33
_atom_site_aniso_U_23
_atom_site_aniso_U_13
_atom_site_aniso_U_12
Pt 0.0432(2) 0.03247(18) 0.0531(2) -0.01951(16) 0.00869(14) -0.01494(13)
C1 0.050(5) 0.035(4) 0.058(5) -0.018(4) 0.015(4) -0.019(4)
C2 0.053(5) 0.043(5) 0.065(6) -0.027(5) 0.004(4) -0.018(4)
N11 0.038(4) 0.040(3) 0.053(4) -0.022(3) 0.012(3) -0.013(3)
C12 0.055(5) 0.042(4) 0.049(4) -0.020(4) 0.007(4) -0.015(4)
C13 0.076(6) 0.055(5) 0.050(5) -0.020(4) 0.011(5) -0.025(5)
C14 0.098(8) 0.055(6) 0.055(6) -0.006(5) -0.002(5) -0.040(5)
C15 0.080(7) 0.048(5) 0.062(6) -0.006(4) -0.003(5) -0.035(5)
C16 0.046(5) 0.039(4) 0.052(4) -0.019(3) 0.004(4) -0.012(3)
C17 0.045(4) 0.037(4) 0.052(4) -0.020(3) 0.012(4) -0.017(3)
C18 0.063(5) 0.037(4) 0.060(5) -0.023(4) 0.010(4) -0.024(4)
C19 0.054(5) 0.037(4) 0.076(6) -0.026(4) 0.001(4) -0.019(4)
C20 0.071(6) 0.030(4) 0.065(5) -0.023(4) -0.018(4) -0.013(4)
C21 0.059(5) 0.038(4) 0.043(5) -0.020(4) 0.010(4) -0.022(4)
N22 0.045(4) 0.034(3) 0.044(4) -0.017(3) 0.006(3) -0.014(3)
C23 0.121(9) 0.069(7) 0.054(6) -0.017(5) -0.003(6) -0.039(7)
O24 0.40(2) 0.167(12) 0.084(8) 0.015(7) -0.057(11) -0.169(15)
O25 0.162(8) 0.107(6) 0.055(5) -0.025(5) -0.012(5) -0.062(6)
C26 0.128(10) 0.143(12) 0.053(7) -0.026(8) -0.013(7) -0.065(10)
C27 0.116(12) 0.25(2) 0.098(13) -0.059(14) 0.013(9) -0.089(14)
N28 0.064(5) 0.071(5) 0.066(5) -0.028(4) -0.008(4) -0.031(4)
C29 0.153(11) 0.088(8) 0.070(8) -0.018(6) -0.025(7) -0.078(8)
O30 0.238(13) 0.121(8) 0.105(8) -0.004(6) -0.050(8) -0.122(9)
O31 0.181(9) 0.120(7) 0.089(7) -0.011(5) -0.047(6) -0.087(7)
N41 0.048(3) 0.036(3) 0.050(4) -0.023(3) 0.004(3) -0.016(3)
C42 0.053(5) 0.052(5) 0.057(6) -0.030(5) -0.002(4) -0.007(4)
C43 0.054(5) 0.052(5) 0.051(5) -0.025(5) 0.001(4) -0.013(4)
C44 0.040(4) 0.029(4) 0.052(5) -0.018(4) 0.008(3) -0.014(3)
C45 0.051(5) 0.052(5) 0.051(5) -0.030(4) 0.005(4) -0.014(4)
C46 0.045(4) 0.041(5) 0.057(5) -0.022(4) -0.005(4) -0.008(3)
C51 0.047(4) 0.034(4) 0.065(5) -0.020(4) 0.004(4) -0.008(3)
C52 0.047(5) 0.033(4) 0.063(5) -0.017(4) 0.000(4) -0.010(3)
C53 0.045(5) 0.047(5) 0.066(6) -0.033(5) 0.013(4) -0.014(4)
C54 0.045(5) 0.060(6) 0.071(6) -0.032(5) 0.011(4) -0.018(4)
C55 0.057(5) 0.063(6) 0.057(6) -0.022(5) 0.014(4) -0.023(4)
C56 0.067(6) 0.046(5) 0.064(5) -0.023(5) 0.006(4) -0.018(4)
C57 0.056(5) 0.046(5) 0.064(5) -0.023(5) 0.013(4) -0.021(4)
C58 0.069(6) 0.083(7) 0.087(7) -0.034(6) 0.023(5) -0.045(5)
C59 0.062(7) 0.151(11) 0.137(11) -0.046(10) -0.003(7) -0.049(6)
C60 0.117(10) 0.108(9) 0.148(13) -0.072(10) 0.048(9) -0.080(7)
C61 0.117(11) 0.150(14) 0.104(8) -0.050(9) 0.047(7) -0.086(10)
C62 0.085(7) 0.075(7) 0.059(6) -0.034(5) 0.005(5) -0.027(5)
C63 0.167(11) 0.25(2) 0.109(12) -0.103(13) 0.026(11) -0.137(13)
C64 0.219(18) 0.135(11) 0.071(7) -0.005(8) -0.039(10) -0.097(12)
C65 0.186(13) 0.135(12) 0.185(18) -0.126(12) -0.066(13) 0.042(11)
P90 0.124(3) 0.0624(18) 0.060(2) -0.0239(16) 0.0085(17) -0.0487(18)
F91 0.246(11) 0.357(15) 0.129(8) -0.126(9) 0.090(8) -0.202(11)
F92 0.255(12) 0.079(5) 0.284(13) -0.016(6) -0.126(9) -0.037(6)
F93 0.212(9) 0.416(15) 0.139(7) -0.190(9) 0.100(7) -0.217(10)
F94 0.237(10) 0.081(5) 0.222(11) -0.033(6) -0.103(7) -0.029(6)
F95 0.207(8) 0.125(6) 0.086(5) -0.025(5) -0.004(5) -0.117(7)
F96 0.231(9) 0.141(7) 0.064(5) -0.025(5) -0.009(5) -0.126(7)

loop_
_atom_type_symbol
_atom_type_description
_atom_type_scat_dispersion_real
_atom_type_scat_dispersion_imag
_atom_type_scat_source
C C 0.0033 0.0016 'International Tables Vol C Tables 4.2.6.8 and 6.1.1.4'
H H 0.0000 0.0000 'International Tables Vol C Tables 4.2.6.8 and 6.1.1.4'
N N 0.0061 0.0033 'International Tables Vol C Tables 4.2.6.8 and 6.1.1.4'
O O 0.0106 0.0060 'International Tables Vol C Tables 4.2.6.8 and 6.1.1.4'
F F 0.0171 0.0103 'International Tables Vol C Tables 4.2.6.8 and 6.1.1.4'
P P 0.1023 0.0942 'International Tables Vol C Tables 4.2.6.8 and 6.1.1.4'
Pt Pt -1.7033 8.3905 'International Tables Vol C Tables 4.2.6.8 and 6.1.1.4'

loop_
_geom_angle_atom_site_label_1
_geom_angle_atom_site_label_2
_geom_angle_atom_site_label_3
_geom_angle
_geom_angle_site_symmetry_3
C1 Pt C2 85.5(4) .
C1 Pt C51 86.2(3) .
C2 Pt C51 89.5(3) .
C1 Pt N11 175.2(3) .
C2 Pt N11 99.2(3) .
C51 Pt N11 95.0(3) .
C1 Pt N22 98.5(3) .
C2 Pt N22 175.9(3) .
C51 Pt N22 91.1(3) .
N11 Pt N22 76.8(3) .
C1 Pt N41 90.8(3) .
C2 Pt N41 89.6(3) .
C51 Pt N41 177.0(3) .
N11 Pt N41 88.0(3) .
N22 Pt N41 90.0(2) .
Pt C1 H1A 109.5 .
Pt C1 H1B 109.5 .
H1A C1 H1B 109.5 .
Pt C1 H1C 109.5 .
H1A C1 H1C 109.5 .
H1B C1 H1C 109.5 .
Pt C2 H2A 109.5 .
Pt C2 H2B 109.5 .
H2A C2 H2B 109.5 .
Pt C2 H2C 109.5 .
H2A C2 H2C 109.5 .
H2B C2 H2C 109.5 .
C16 N11 C12 118.1(8) .
C16 N11 Pt 115.6(6) .
C12 N11 Pt 126.1(6) .
N11 C12 C13 122.9(8) .
N11 C12 H12A 118.6 .
C13 C12 H12A 118.6 .
C14 C13 C12 118.3(9) .
C14 C13 C23 121.4(10) .
C12 C13 C23 120.3(10) .
C15 C14 C13 120.4(10) .
C15 C14 H14A 119.8 .
C13 C14 H14A 119.8 .
C14 C15 C16 119.6(9) .
C14 C15 H15A 120.2 .
C16 C15 H15A 120.2 .
N11 C16 C15 120.8(8) .
N11 C16 C17 115.9(8) .
C15 C16 C17 123.3(8) .
N22 C17 C18 117.9(8) .
N22 C17 C16 117.5(7) .
C18 C17 C16 124.6(8) .
C19 C18 C17 121.4(8) .
C19 C18 H18A 119.3 .
C17 C18 H18A 119.3 .
C18 C19 C20 119.0(8) .
C18 C19 H19A 120.5 .
C20 C19 H19A 120.5 .
C21 C20 C19 117.0(9) .
C21 C20 N28 117.9(8) .
C19 C20 N28 124.6(8) .
N22 C21 C20 123.4(8) .
N22 C21 H21A 118.3 .
C20 C21 H21A 118.3 .
C21 N22 C17 121.2(7) .
C21 N22 Pt 125.2(6) .
C17 N22 Pt 113.5(5) .
O24 C23 O25 121.5(12) .
O24 C23 C13 122.9(12) .
O25 C23 C13 115.6(11) .
C23 O25 C26 116.8(11) .
C27 C26 O25 113.5(13) .
C27 C26 H26A 108.9 .
O25 C26 H26A 108.9 .
C27 C26 H26B 108.9 .
O25 C26 H26B 108.9 .
H26A C26 H26B 107.7 .
C26 C27 H27A 109.5 .
C26 C27 H27B 109.5 .
H27A C27 H27B 109.5 .
C26 C27 H27C 109.5 .
H27A C27 H27C 109.5 .
H27B C27 H27C 109.5 .
C29 N28 C20 123.1(9) .
C29 N28 H28A 118.5 .
C20 N28 H28A 118.5 .
O30 C29 N28 131.1(13) .
O30 C29 O31 122.9(11) .
N28 C29 O31 105.8(10) .
C29 O31 C32B 117.2(18) .
C29 O31 C32A 114.5(14) .
C32B O31 C32A 34.2(16) .
C33A C32A O31 96(2) .
C33A C32A H32A 112.6 .
O31 C32A H32A 112.6 .
C33A C32A H32B 112.6 .
O31 C32A H32B 112.6 .
H32A C32A H32B 110.1 .
C33B C32B O31 107(4) .
C33B C32B H32C 110.4 .
O31 C32B H32C 110.4 .
C33B C32B H32D 110.4 .
O31 C32B H32D 110.4 .
H32C C32B H32D 108.6 .
C32B C33B H33D 109.5 .
C32B C33B H33E 109.5 .
H33D C33B H33E 109.5 .
C32B C33B H33F 109.5 .
H33D C33B H33F 109.5 .
H33E C33B H33F 109.5 .
C42 N41 C46 117.3(7) .
C42 N41 Pt 122.4(6) .
C46 N41 Pt 120.3(6) .
N41 C42 C43 122.9(9) .
N41 C42 H42A 118.6 .
C43 C42 H42A 118.6 .
C44 C43 C42 120.3(9) .
C44 C43 H43A 119.8 .
C42 C43 H43A 119.8 .
C43 C44 C45 115.9(7) .
C43 C44 C44 122.8(10) 2_567
C45 C44 C44 121.2(10) 2_567
C46 C45 C44 121.1(8) .
C46 C45 H45A 119.4 .
C44 C45 H45A 119.4 .
N41 C46 C45 122.5(8) .
N41 C46 H46A 118.8 .
C45 C46 H46A 118.8 .
C52 C51 Pt 114.7(6) .
C52 C51 H51A 108.6 .
Pt C51 H51A 108.6 .
C52 C51 H51B 108.6 .
Pt C51 H51B 108.6 .
H51A C51 H51B 107.6 .
C53 C52 C57 120.3(9) .
C53 C52 C51 121.3(8) .
C57 C52 C51 118.4(8) .
C52 C53 C54 121.1(9) .
C52 C53 H53A 119.4 .
C54 C53 H53A 119.4 .
C55 C54 C53 118.2(9) .
C55 C54 C58 122.3(10) .
C53 C54 C58 119.4(9) .
C54 C55 C56 121.5(10) .
C54 C55 H55A 119.2 .
C56 C55 H55A 119.2 .
C57 C56 C55 118.7(9) .
C57 C56 C62 120.4(9) .
C55 C56 C62 120.9(10) .
C56 C57 C52 120.1(9) .
C56 C57 H57A 119.9 .
C52 C57 H57A 119.9 .
C60 C58 C59 110.2(11) .
C60 C58 C54 111.1(9) .
C59 C58 C54 107.9(10) .
C60 C58 C61 108.4(11) .
C59 C58 C61 107.8(11) .
C54 C58 C61 111.3(10) .
C58 C59 H59A 109.5 .
C58 C59 H59B 109.5 .
H59A C59 H59B 109.5 .
C58 C59 H59C 109.5 .
H59A C59 H59C 109.5 .
H59B C59 H59C 109.5 .
C58 C60 H60A 109.5 .
C58 C60 H60B 109.5 .
H60A C60 H60B 109.5 .
C58 C60 H60C 109.5 .
H60A C60 H60C 109.5 .
H60B C60 H60C 109.5 .
C58 C61 H61A 109.5 .
C58 C61 H61B 109.5 .
H61A C61 H61B 109.5 .
C58 C61 H61C 109.5 .
H61A C61 H61C 109.5 .
H61B C61 H61C 109.5 .
C64 C62 C63 109.7(12) .
C64 C62 C65 106.8(14) .
C63 C62 C65 106.8(14) .
C64 C62 C56 111.4(10) .
C63 C62 C56 112.9(10) .
C65 C62 C56 108.9(10) .
C62 C63 H63A 109.5 .
C62 C63 H63B 109.5 .
H63A C63 H63B 109.5 .
C62 C63 H63C 109.5 .
H63A C63 H63C 109.5 .
H63B C63 H63C 109.5 .
C62 C64 H64A 109.5 .
C62 C64 H64B 109.5 .
H64A C64 H64B 109.5 .
C62 C64 H64C 109.5 .
H64A C64 H64C 109.5 .
H64B C64 H64C 109.5 .
C62 C65 H65A 109.5 .
C62 C65 H65B 109.5 .
H65A C65 H65B 109.5 .
C62 C65 H65C 109.5 .
H65A C65 H65C 109.5 .
H65B C65 H65C 109.5 .
F92 P90 F94 175.2(10) .
F92 P90 F93 100.0(10) .
F94 P90 F93 84.7(9) .
F92 P90 F91 82.5(9) .
F94 P90 F91 92.8(9) .
F93 P90 F91 177.1(9) .
F92 P90 F96 90.9(6) .
F94 P90 F96 88.6(5) .
F93 P90 F96 91.5(5) .
F91 P90 F96 90.0(6) .
F92 P90 F95 92.7(6) .
F94 P90 F95 87.7(6) .
F93 P90 F95 89.4(5) .
F91 P90 F95 89.0(6) .
F96 P90 F95 176.1(6) .
C105 O101 C102 104.8(14) .
C105 O101 C106 110.2(16) .
C102 O101 C106 14(3) .
C105 O101 C109 15(2) .
C102 O101 C109 106.4(16) .
C106 O101 C109 107.9(17) .
O101 C102 C103 107.9(18) .
O101 C102 H10A 110.1 .
C103 C102 H10A 110.1 .
O101 C102 H10B 110.1 .
C103 C102 H10B 110.1 .
H10A C102 H10B 108.4 .
C104 C103 C102 104(2) .
C104 C103 H10C 111.0 .
C102 C103 H10C 111.0 .
C104 C103 H10D 111.0 .
C102 C103 H10D 111.0 .
H10C C103 H10D 109.0 .
C103 C104 C105 114(2) .
C103 C104 H10E 108.7 .
C105 C104 H10E 108.7 .
C103 C104 H10F 108.7 .
C105 C104 H10F 108.7 .
H10E C104 H10F 107.6 .
O101 C105 C104 103.2(15) .
O101 C105 H10G 111.1 .
C104 C105 H10G 111.1 .
O101 C105 H10H 111.1 .
C104 C105 H10H 111.1 .
H10G C105 H10H 109.1 .
O101 C106 C107 111(2) .
O101 C106 H10I 109.4 .
C107 C106 H10I 109.4 .
O101 C106 H10J 109.4 .
C107 C106 H10J 109.4 .
H10I C106 H10J 108.0 .
C106 C107 C108 105(2) .
C106 C107 H10K 110.7 .
C108 C107 H10K 110.7 .
C106 C107 H10L 110.7 .
C108 C107 H10L 110.7 .
H10K C107 H10L 108.8 .
C109 C108 C107 104(2) .
C109 C108 H10M 111.0 .
C107 C108 H10M 111.0 .
C109 C108 H10N 111.0 .
C107 C108 H10N 111.0 .
H10M C108 H10N 109.0 .
O101 C109 C108 112(2) .
O101 C109 H10O 109.3 .
C108 C109 H10O 109.3 .
O101 C109 H10P 109.3 .
C108 C109 H10P 109.3 .
H10O C109 H10P 108.0 .
C205 O201 C202 108(2) .
O201 C202 C203 94(3) .
O201 C202 H20A 112.9 .
C203 C202 H20A 112.9 .
O201 C202 H20B 112.9 .
C203 C202 H20B 112.9 .
H20A C202 H20B 110.3 .
C204 C203 C202 111(4) .
C204 C203 H20C 109.4 .
C202 C203 H20C 109.4 .
C204 C203 H20D 109.4 .
C202 C203 H20D 109.4 .
H20C C203 H20D 108.0 .
C203 C204 C205 106(3) .
C203 C204 H20E 110.6 .
C205 C204 H20E 110.6 .
C203 C204 H20F 110.6 .
C205 C204 H20F 110.6 .
H20E C204 H20F 108.7 .
O201 C205 C204 97(2) .
O201 C205 H20G 112.4 .
C204 C205 H20G 112.4 .
O201 C205 H20H 112.4 .
C204 C205 H20H 112.4 .
H20G C205 H20H 109.9 .

loop_
_geom_bond_atom_site_label_1
_geom_bond_atom_site_label_2
_geom_bond_distance
_geom_bond_site_symmetry_2
Pt C1 2.061(9) .
Pt C2 2.072(8) .
Pt C51 2.089(8) .
Pt N11 2.147(7) .
Pt N22 2.165(6) .
Pt N41 2.184(6) .
C1 H1A 0.9800 .
C1 H1B 0.9800 .
C1 H1C 0.9800 .
C2 H2A 0.9800 .
C2 H2B 0.9800 .
C2 H2C 0.9800 .
N11 C16 1.351(10) .
N11 C12 1.353(11) .
C12 C13 1.373(13) .
C12 H12A 0.9500 .
C13 C14 1.364(13) .
C13 C23 1.456(15) .
C14 C15 1.355(14) .
C14 H14A 0.9500 .
C15 C16 1.396(13) .
C15 H15A 0.9500 .
C16 C17 1.452(12) .
C17 N22 1.372(10) .
C17 C18 1.387(11) .
C18 C19 1.382(13) .
C18 H18A 0.9500 .
C19 C20 1.397(13) .
C19 H19A 0.9500 .
C20 C21 1.393(11) .
C20 N28 1.413(12) .
C21 N22 1.302(11) .
C21 H21A 0.9500 .
C23 O24 1.212(16) .
C23 O25 1.269(13) .
O25 C26 1.474(13) .
C26 C27 1.374(18) .
C26 H26A 0.9900 .
C26 H26B 0.9900 .
C27 H27A 0.9800 .
C27 H27B 0.9800 .
C27 H27C 0.9800 .
N28 C29 1.327(12) .
N28 H28A 0.8800 .
C29 O30 1.174(14) .
C29 O31 1.386(15) .
O31 C32B 1.57(4) .
O31 C32A 1.71(3) .
C32A C33A 1.50(4) .
C32A H32A 0.9900 .
C32A H32B 0.9900 .
C33A H33A 0.9800 .
C33A H33B 0.9800 .
C33A H33C 0.9800 .
C32B C33B 1.41(6) .
C32B H32C 0.9900 .
C32B H32D 0.9900 .
C33B H33D 0.9800 .
C33B H33E 0.9800 .
C33B H33F 0.9800 .
N41 C42 1.329(11) .
N41 C46 1.332(11) .
C42 C43 1.382(12) .
C42 H42A 0.9500 .
C43 C44 1.375(12) .
C43 H43A 0.9500 .
C44 C45 1.382(12) .
C44 C44 1.484(15) 2_567
C45 C46 1.368(12) .
C45 H45A 0.9500 .
C46 H46A 0.9500 .
C51 C52 1.478(13) .
C51 H51A 0.9900 .
C51 H51B 0.9900 .
C52 C53 1.375(12) .
C52 C57 1.388(13) .
C53 C54 1.391(14) .
C53 H53A 0.9500 .
C54 C55 1.386(14) .
C54 C58 1.538(13) .
C55 C56 1.404(13) .
C55 H55A 0.9500 .
C56 C57 1.387(14) .
C56 C62 1.537(14) .
C57 H57A 0.9500 .
C58 C60 1.509(16) .
C58 C59 1.537(18) .
C58 C61 1.552(17) .
C59 H59A 0.9800 .
C59 H59B 0.9800 .
C59 H59C 0.9800 .
C60 H60A 0.9800 .
C60 H60B 0.9800 .
C60 H60C 0.9800 .
C61 H61A 0.9800 .
C61 H61B 0.9800 .
C61 H61C 0.9800 .
C62 C64 1.491(18) .
C62 C63 1.501(18) .
C62 C65 1.517(17) .
C63 H63A 0.9800 .
C63 H63B 0.9800 .
C63 H63C 0.9800 .
C64 H64A 0.9800 .
C64 H64B 0.9800 .
C64 H64C 0.9800 .
C65 H65A 0.9800 .
C65 H65B 0.9800 .
C65 H65C 0.9800 .
P90 F92 1.492(10) .
P90 F94 1.512(10) .
P90 F93 1.523(9) .
P90 F91 1.530(11) .
P90 F96 1.553(7) .
P90 F95 1.576(8) .
O101 C105 1.428(14) .
O101 C102 1.446(15) .
O101 C106 1.447(15) .
O101 C109 1.449(16) .
C102 C103 1.458(17) .
C102 H10A 0.9900 .
C102 H10B 0.9900 .
C103 C104 1.25(3) .
C103 H10C 0.9900 .
C103 H10D 0.9900 .
C104 C105 1.468(17) .
C104 H10E 0.9900 .
C104 H10F 0.9900 .
C105 H10G 0.9900 .
C105 H10H 0.9900 .
C106 C107 1.453(18) .
C106 H10I 0.9900 .
C106 H10J 0.9900 .
C107 C108 1.60(4) .
C107 H10K 0.9900 .
C107 H10L 0.9900 .
C108 C109 1.463(19) .
C108 H10M 0.9900 .
C108 H10N 0.9900 .
C109 H10O 0.9900 .
C109 H10P 0.9900 .
O201 C205 1.44(3) .
O201 C202 1.51(3) .
C202 C203 1.52(4) .
C202 H20A 0.9900 .
C202 H20B 0.9900 .
C203 C204 1.41(4) .
C203 H20C 0.9900 .
C203 H20D 0.9900 .
C204 C205 1.58(4) .
C204 H20E 0.9900 .
C204 H20F 0.9900 .
C205 H20G 0.9900 .
C205 H20H 0.9900 .

loop_
_geom_hbond_atom_site_label_D
_geom_hbond_atom_site_label_H
_geom_hbond_atom_site_label_A
_geom_hbond_distance_DH
_geom_hbond_distance_HA
_geom_hbond_distance_DA
_geom_hbond_angle_DHA
N28 H28A O201 0.88 1.95 2.793(17) 158.8

loop_
_geom_torsion_atom_site_label_1
_geom_torsion_atom_site_label_2
_geom_torsion_atom_site_label_3
_geom_torsion_atom_site_label_4
_geom_torsion
_geom_torsion_site_symmetry_1
_geom_torsion_site_symmetry_4
C1 Pt N11 C16 7(3) . .
C2 Pt N11 C16 172.6(6) . .
C51 Pt N11 C16 -97.1(6) . .
N22 Pt N11 C16 -7.2(5) . .
N41 Pt N11 C16 83.4(6) . .
C1 Pt N11 C12 -168(3) . .
C2 Pt N11 C12 -2.2(7) . .
C51 Pt N11 C12 88.2(7) . .
N22 Pt N11 C12 178.1(7) . .
N41 Pt N11 C12 -91.4(6) . .
C16 N11 C12 C13 -0.9(12) . .
Pt N11 C12 C13 173.7(7) . .
N11 C12 C13 C14 -0.5(14) . .
N11 C12 C13 C23 -178.0(9) . .
C12 C13 C14 C15 1.8(16) . .
C23 C13 C14 C15 179.2(11) . .
C13 C14 C15 C16 -1.5(17) . .
C12 N11 C16 C15 1.2(12) . .
Pt N11 C16 C15 -174.0(7) . .
C12 N11 C16 C17 -176.5(7) . .
Pt N11 C16 C17 8.3(9) . .
C14 C15 C16 N11 0.0(15) . .
C14 C15 C16 C17 177.5(9) . .
N11 C16 C17 N22 -4.0(11) . .
C15 C16 C17 N22 178.4(8) . .
N11 C16 C17 C18 174.9(7) . .
C15 C16 C17 C18 -2.7(14) . .
N22 C17 C18 C19 0.8(12) . .
C16 C17 C18 C19 -178.2(8) . .
C17 C18 C19 C20 -0.4(13) . .
C18 C19 C20 C21 1.7(13) . .
C18 C19 C20 N28 173.3(9) . .
C19 C20 C21 N22 -3.7(13) . .
N28 C20 C21 N22 -175.8(8) . .
C20 C21 N22 C17 4.2(13) . .
C20 C21 N22 Pt -177.4(6) . .
C18 C17 N22 C21 -2.6(11) . .
C16 C17 N22 C21 176.4(7) . .
C18 C17 N22 Pt 178.8(6) . .
C16 C17 N22 Pt -2.2(9) . .
C1 Pt N22 C21 7.5(7) . .
C2 Pt N22 C21 -177(4) . .
C51 Pt N22 C21 -78.8(7) . .
N11 Pt N22 C21 -173.7(7) . .
N41 Pt N22 C21 98.4(7) . .
C1 Pt N22 C17 -174.0(5) . .
C2 Pt N22 C17 1(4) . .
C51 Pt N22 C17 99.7(6) . .
N11 Pt N22 C17 4.8(5) . .
N41 Pt N22 C17 -83.1(5) . .
C14 C13 C23 O24 -4(2) . .
C12 C13 C23 O24 173.4(16) . .
C14 C13 C23 O25 177.2(11) . .
C12 C13 C23 O25 -5.4(17) . .
O24 C23 O25 C26 2(2) . .
C13 C23 O25 C26 -179.0(11) . .
C23 O25 C26 C27 -127.2(17) . .
C21 C20 N28 C29 179.5(11) . .
C19 C20 N28 C29 7.9(16) . .
C20 N28 C29 O30 2(3) . .
C20 N28 C29 O31 -173.3(10) . .
O30 C29 O31 C32B 17(3) . .
N28 C29 O31 C32B -167(2) . .
O30 C29 O31 C32A -21(3) . .
N28 C29 O31 C32A 155.1(14) . .
C29 O31 C32A C33A 83(2) . .
C32B O31 C32A C33A -20(4) . .
C29 O31 C32B C33B -159(3) . .
C32A O31 C32B C33B -65(4) . .
C1 Pt N41 C42 -135.8(7) . .
C2 Pt N41 C42 -50.3(7) . .
C51 Pt N41 C42 -123(6) . .
N11 Pt N41 C42 48.9(7) . .
N22 Pt N41 C42 125.7(7) . .
C1 Pt N41 C46 43.9(7) . .
C2 Pt N41 C46 129.4(7) . .
C51 Pt N41 C46 57(6) . .
N11 Pt N41 C46 -131.4(6) . .
N22 Pt N41 C46 -54.6(6) . .
C46 N41 C42 C43 -0.3(13) . .
Pt N41 C42 C43 179.4(7) . .
N41 C42 C43 C44 -0.4(14) . .
C42 C43 C44 C45 0.4(13) . .
C42 C43 C44 C44 -179.9(9) . 2_567
C43 C44 C45 C46 0.4(12) . .
C44 C44 C45 C46 -179.3(9) 2_567 .
C42 N41 C46 C45 1.1(13) . .
Pt N41 C46 C45 -178.6(7) . .
C44 C45 C46 N41 -1.2(14) . .
C1 Pt C51 C52 173.1(7) . .
C2 Pt C51 C52 87.6(7) . .
N11 Pt C51 C52 -11.6(7) . .
N22 Pt C51 C52 -88.4(6) . .
N41 Pt C51 C52 160(5) . .
Pt C51 C52 C53 91.0(9) . .
Pt C51 C52 C57 -89.4(8) . .
C57 C52 C53 C54 0.2(13) . .
C51 C52 C53 C54 179.8(8) . .
C52 C53 C54 C55 0.7(14) . .
C52 C53 C54 C58 -177.2(9) . .
C53 C54 C55 C56 -1.1(15) . .
C58 C54 C55 C56 176.8(9) . .
C54 C55 C56 C57 0.4(15) . .
C54 C55 C56 C62 -177.6(9) . .
C55 C56 C57 C52 0.6(14) . .
C62 C56 C57 C52 178.6(9) . .
C53 C52 C57 C56 -0.9(13) . .
C51 C52 C57 C56 179.5(8) . .
C55 C54 C58 C60 126.3(12) . .
C53 C54 C58 C60 -55.9(14) . .
C55 C54 C58 C59 -112.8(12) . .
C53 C54 C58 C59 65.0(13) . .
C55 C54 C58 C61 5.3(15) . .
C53 C54 C58 C61 -176.9(10) . .
C57 C56 C62 C64 144.8(12) . .
C55 C56 C62 C64 -37.2(15) . .
C57 C56 C62 C63 20.8(16) . .
C55 C56 C62 C63 -161.2(12) . .
C57 C56 C62 C65 -97.7(14) . .
C55 C56 C62 C65 80.3(15) . .
C105 O101 C102 C103 -13(3) . .
C106 O101 C102 C103 101(8) . .
C109 O101 C102 C103 3(3) . .
O101 C102 C103 C104 24(3) . .
C102 C103 C104 C105 -25(3) . .
C102 O101 C105 C104 -1(3) . .
C106 O101 C105 C104 -15(3) . .
C109 O101 C105 C104 -99(7) . .
C103 C104 C105 O101 17(3) . .
C105 O101 C106 C107 -19(4) . .
C102 O101 C106 C107 -89(8) . .
C109 O101 C106 C107 -3(4) . .
O101 C106 C107 C108 6(4) . .
C106 C107 C108 C109 -6(4) . .
C105 O101 C109 C108 100(7) . .
C102 O101 C109 C108 14(4) . .
C106 O101 C109 C108 -1(4) . .
C107 C108 C109 O101 5(4) . .
C205 O201 C202 C203 -48(3) . .
O201 C202 C203 C204 29(4) . .
C202 C203 C204 C205 -3(5) . .
C202 O201 C205 C204 47(3) . .
C203 C204 C205 O201 -26(4) . .
